data_4335764
loop_
_publ_author_name
'Christian Maa\&s'
'Diego M. Andrada'
'Ricardo A. Mata'
'Regine Herbst-Irmer'
'Dietmar Stalke'

_publ_section_title
;
 Effects of Metal Coordination on the \p-System of the
 2,5-Bis-{(pyrrolidino)-methyl}-pyrrole Pincer Ligand
;
_journal_name_full 'Inorganic Chemistry'
_journal_page_first 9539
_journal_page_last 9548
_journal_paper_doi 10.1021/ic401192x
_journal_volume 52
_journal_year 2013
_chemical_formula_moiety 'C14 H22 Cl N3 Pb'
_chemical_formula_sum 'C14 H22 Cl N3 Pb'
_chemical_formula_weight 474.98
_chemical_name_systematic
;
 ?
;
_space_group_crystal_system monoclinic
_space_group_IT_number 14
_space_group_name_Hall '-P 2ybc'
_space_group_name_H-M_alt 'P 1 21/c 1'
_symmetry_space_group_name_Hall '-P 2ybc'
_symmetry_space_group_name_H-M 'P 1 21/c 1'
_atom_sites_solution_hydrogens geom
_audit_creation_method SHELXL-2012
_cell_angle_alpha 90
_cell_angle_beta 94.38(2)
_cell_angle_gamma 90
_cell_formula_units_Z 4
_cell_length_a 10.050(2)
_cell_length_b 14.313(3)
_cell_length_c 10.965(2)
_cell_measurement_reflns_used 9983
_cell_measurement_temperature 100(2)
_cell_measurement_theta_max 27.848
_cell_measurement_theta_min 2.344
_cell_volume 1572.7(5)
_computing_cell_refinement 'SAINT V7.68A'
_computing_data_collection 'APEX2 v2011.4-1'
_computing_data_reduction 'SAINT V7.68A'
_computing_molecular_graphics 'XSHELL in SHELXTL-97'
_computing_publication_material 'XSHELL in SHELXTL-97'
_computing_structure_refinement 'SHELXL-2012 (Sheldrick, 2012)'
_computing_structure_solution 'SHELXS in SHELXTL Version 2008/4'
_diffrn_ambient_temperature 100(2)
_diffrn_measured_fraction_theta_full 1.000
_diffrn_measured_fraction_theta_max 0.999
_diffrn_measurement_device_type 'Bruker Smart Apex II Quazar'
_diffrn_measurement_method 'omega scans'
_diffrn_radiation_source 'INCOATEC Mo Microsource'
_diffrn_radiation_type MoK\a
_diffrn_radiation_wavelength 0.71073
_diffrn_reflns_av_R_equivalents 0.0264
_diffrn_reflns_av_unetI/netI 0.0146
_diffrn_reflns_Laue_measured_fraction_full 1.000
_diffrn_reflns_Laue_measured_fraction_max 0.999
_diffrn_reflns_limit_h_max 13
_diffrn_reflns_limit_h_min -13
_diffrn_reflns_limit_k_max 18
_diffrn_reflns_limit_k_min -18
_diffrn_reflns_limit_l_max 14
_diffrn_reflns_limit_l_min -14
_diffrn_reflns_number 30844
_diffrn_reflns_point_group_measured_fraction_full 1.000
_diffrn_reflns_point_group_measured_fraction_max 0.999
_diffrn_reflns_theta_full 25.242
_diffrn_reflns_theta_max 27.875
_diffrn_reflns_theta_min 2.032
_exptl_absorpt_coefficient_mu 10.889
_exptl_absorpt_correction_T_max 0.4308
_exptl_absorpt_correction_T_min 0.3316
_exptl_absorpt_correction_type multi-scan
_exptl_absorpt_process_details SADABS-2012/1
_exptl_crystal_colour colorless
_exptl_crystal_density_diffrn 2.006
_exptl_crystal_description block
_exptl_crystal_F_000 904
_exptl_crystal_size_max 0.10
_exptl_crystal_size_mid 0.05
_exptl_crystal_size_min 0.05
_refine_diff_density_max 0.808
_refine_diff_density_min -0.392
_refine_diff_density_rms 0.083
_refine_ls_extinction_method none
_refine_ls_goodness_of_fit_ref 1.068
_refine_ls_hydrogen_treatment constr
_refine_ls_matrix_type full
_refine_ls_number_parameters 172
_refine_ls_number_reflns 3750
_refine_ls_number_restraints 0
_refine_ls_restrained_S_all 1.068
_refine_ls_R_factor_all 0.0159
_refine_ls_R_factor_gt 0.0136
_refine_ls_shift/su_max 0.000
_refine_ls_shift/su_mean 0.000
_refine_ls_structure_factor_coef Fsqd
_refine_ls_weighting_details
;
 w=1/[\s^2^(Fo^2^)+(0.0148P)^2^+1.0515P]
 where P=(Fo^2^+2Fc^2^)/3
;
_refine_ls_weighting_scheme calc
_refine_ls_wR_factor_gt 0.0319
_refine_ls_wR_factor_ref 0.0326
_reflns_Friedel_coverage 0.000
_reflns_number_gt 3474
_reflns_number_total 3750
_reflns_threshold_expression 'I > 2\s(I)'
_cod_data_source_file ic401192x_si_003.cif
_cod_data_source_block sad
_cod_database_code 4335764
_shelx_space_group_comment
;
The symmetry employed for this shelxl refinement is uniquely defined
by the following loop, which should always be used as a source of
symmetry information in preference to the above space-group names.
They are only intended as comments.
;
_shelxl_version_number 2012-9

loop_
_space_group_symop_operation_xyz
'x, y, z'
'-x, y+1/2, -z+1/2'
'-x, -y, -z'
'x, -y-1/2, z-1/2'

loop_
_atom_site_label
_atom_site_type_symbol
_atom_site_fract_x
_atom_site_fract_y
_atom_site_fract_z
_atom_site_U_iso_or_equiv
_atom_site_adp_type
_atom_site_occupancy
_atom_site_site_symmetry_order
_atom_site_calc_flag
_atom_site_refinement_flags_posn
_atom_site_refinement_flags_adp
Pb1 Pb 0.08401(2) 0.25803(2) 0.39388(2) 0.01353(3) Uani 1 1 d . .
Cl1 Cl 0.09671(5) 0.31096(4) 0.15340(4) 0.01903(11) Uani 1 1 d . .
N1 N 0.20641(18) 0.13431(12) 0.36168(16) 0.0163(4) Uani 1 1 d . .
N2 N -0.06077(18) 0.12255(12) 0.29349(16) 0.0165(4) Uani 1 1 d . .
N3 N 0.34353(18) 0.28559(13) 0.45912(16) 0.0156(4) Uani 1 1 d . .
C1 C 0.3358(2) 0.12061(15) 0.40635(19) 0.0169(4) Uani 1 1 d . .
C2 C 0.3779(2) 0.03481(16) 0.3661(2) 0.0206(5) Uani 1 1 d . .
H2 H 0.4637 0.0078 0.3827 0.025 Uiso 1 1 calc R U
C3 C 0.2683(2) -0.00536(15) 0.2951(2) 0.0211(5) Uani 1 1 d . .
H3 H 0.2667 -0.0645 0.2557 0.025 Uiso 1 1 calc R U
C4 C 0.1647(2) 0.05802(15) 0.29425(19) 0.0177(4) Uani 1 1 d . .
C5 C 0.0295(2) 0.06224(15) 0.2274(2) 0.0194(5) Uani 1 1 d . .
H5A H 0.0372 0.0873 0.1441 0.023 Uiso 1 1 calc R U
H5B H -0.0084 -0.0015 0.2195 0.023 Uiso 1 1 calc R U
C6 C -0.1183(2) 0.07545(15) 0.3982(2) 0.0183(4) Uani 1 1 d . .
H6A H -0.0524 0.0722 0.4700 0.022 Uiso 1 1 calc R U
H6B H -0.1484 0.0114 0.3759 0.022 Uiso 1 1 calc R U
C7 C -0.2368(2) 0.13781(17) 0.4247(2) 0.0262(5) Uani 1 1 d . .
H7A H -0.2115 0.1818 0.4922 0.031 Uiso 1 1 calc R U
H7B H -0.3130 0.0995 0.4477 0.031 Uiso 1 1 calc R U
C8 C -0.2734(2) 0.19114(18) 0.3050(2) 0.0270(5) Uani 1 1 d . .
H8A H -0.3672 0.1789 0.2750 0.032 Uiso 1 1 calc R U
H8B H -0.2614 0.2592 0.3172 0.032 Uiso 1 1 calc R U
C9 C -0.1779(2) 0.15410(16) 0.2149(2) 0.0213(5) Uani 1 1 d . .
H9A H -0.2185 0.1015 0.1665 0.026 Uiso 1 1 calc R U
H9B H -0.1530 0.2039 0.1583 0.026 Uiso 1 1 calc R U
C10 C 0.3958(2) 0.19208(15) 0.4936(2) 0.0187(4) Uani 1 1 d . .
H10A H 0.3737 0.1768 0.5778 0.022 Uiso 1 1 calc R U
H10B H 0.4942 0.1916 0.4919 0.022 Uiso 1 1 calc R U
C11 C 0.3644(2) 0.35692(15) 0.5564(2) 0.0194(5) Uani 1 1 d . .
H11A H 0.4584 0.3580 0.5907 0.023 Uiso 1 1 calc R U
H11B H 0.3055 0.3457 0.6233 0.023 Uiso 1 1 calc R U
C12 C 0.3274(2) 0.44749(15) 0.4883(2) 0.0204(5) Uani 1 1 d . .
H12A H 0.3802 0.5006 0.5237 0.024 Uiso 1 1 calc R U
H12B H 0.2313 0.4616 0.4917 0.024 Uiso 1 1 calc R U
C13 C 0.3612(2) 0.42846(16) 0.3543(2) 0.0219(5) Uani 1 1 d . .
H13A H 0.2814 0.4366 0.2966 0.026 Uiso 1 1 calc R U
H13B H 0.4324 0.4710 0.3303 0.026 Uiso 1 1 calc R U
C14 C 0.4085(2) 0.32707(16) 0.35629(19) 0.0199(5) Uani 1 1 d . .
H14A H 0.3802 0.2951 0.2785 0.024 Uiso 1 1 calc R U
H14B H 0.5069 0.3234 0.3701 0.024 Uiso 1 1 calc R U

loop_
_atom_site_aniso_label
_atom_site_aniso_U_11
_atom_site_aniso_U_22
_atom_site_aniso_U_33
_atom_site_aniso_U_23
_atom_site_aniso_U_13
_atom_site_aniso_U_12
Pb1 0.01470(5) 0.01459(4) 0.01130(4) -0.00036(3) 0.00099(3) 0.00188(3)
Cl1 0.0248(3) 0.0197(2) 0.0126(2) 0.00127(18) 0.0013(2) -0.0013(2)
N1 0.0159(9) 0.0178(9) 0.0150(9) -0.0010(7) 0.0004(7) 0.0024(7)
N2 0.0170(10) 0.0173(9) 0.0149(9) 0.0018(7) -0.0007(7) -0.0002(7)
N3 0.0162(9) 0.0190(9) 0.0116(9) -0.0020(7) 0.0007(7) -0.0001(7)
C1 0.0167(11) 0.0213(11) 0.0131(10) 0.0025(8) 0.0025(8) 0.0028(8)
C2 0.0215(12) 0.0232(11) 0.0177(11) 0.0028(9) 0.0049(9) 0.0072(9)
C3 0.0282(13) 0.0179(10) 0.0179(11) -0.0003(8) 0.0061(10) 0.0033(9)
C4 0.0216(12) 0.0178(10) 0.0140(11) 0.0013(8) 0.0035(9) 0.0011(8)
C5 0.0222(12) 0.0182(10) 0.0178(11) -0.0027(8) 0.0010(9) 0.0006(8)
C6 0.0192(11) 0.0170(10) 0.0186(11) 0.0034(8) 0.0006(9) -0.0024(8)
C7 0.0203(12) 0.0287(12) 0.0302(13) 0.0029(10) 0.0057(10) 0.0024(10)
C8 0.0199(12) 0.0303(13) 0.0300(14) 0.0032(10) -0.0030(10) 0.0043(10)
C9 0.0224(12) 0.0216(11) 0.0190(11) 0.0038(9) -0.0049(9) -0.0014(9)
C10 0.0178(11) 0.0234(11) 0.0148(10) 0.0009(8) 0.0006(9) 0.0047(9)
C11 0.0199(12) 0.0239(11) 0.0140(11) -0.0037(8) -0.0014(9) 0.0000(9)
C12 0.0215(12) 0.0201(11) 0.0195(11) -0.0018(9) 0.0005(9) -0.0024(9)
C13 0.0226(12) 0.0241(12) 0.0187(12) 0.0017(9) -0.0005(9) -0.0039(9)
C14 0.0182(12) 0.0266(12) 0.0153(11) 0.0001(8) 0.0046(9) -0.0011(9)

loop_
_atom_type_symbol
_atom_type_description
_atom_type_scat_dispersion_real
_atom_type_scat_dispersion_imag
_atom_type_scat_source
C C 0.0033 0.0016 'International Tables Vol C Tables 4.2.6.8 and 6.1.1.4'
H H 0.0000 0.0000 'International Tables Vol C Tables 4.2.6.8 and 6.1.1.4'
Cl Cl 0.1484 0.1585 'International Tables Vol C Tables 4.2.6.8 and 6.1.1.4'
N N 0.0061 0.0033 'International Tables Vol C Tables 4.2.6.8 and 6.1.1.4'
Pb Pb -3.3944 10.1111 'International Tables Vol C Tables 4.2.6.8 and 6.1.1.4'

loop_
_geom_angle_atom_site_label_1
_geom_angle_atom_site_label_2
_geom_angle_atom_site_label_3
_geom_angle
_geom_angle_site_symmetry_3
N1 Pb1 N2 68.64(6) .
N1 Pb1 N3 67.46(6) .
N2 Pb1 N3 136.05(6) .
N1 Pb1 Cl1 90.02(5) .
N2 Pb1 Cl1 82.30(4) .
N3 Pb1 Cl1 95.72(4) .
N1 Pb1 Cl1 84.47(5) 4_566
N2 Pb1 Cl1 97.87(4) 4_566
N3 Pb1 Cl1 79.95(4) 4_566
Cl1 Pb1 Cl1 173.989(19) 4_566
Pb1 Cl1 Pb1 144.48(2) 4_565
C4 N1 C1 108.85(18) .
C4 N1 Pb1 125.29(14) .
C1 N1 Pb1 125.85(14) .
C9 N2 C5 112.55(17) .
C9 N2 C6 104.47(17) .
C5 N2 C6 113.75(17) .
C9 N2 Pb1 114.34(13) .
C5 N2 Pb1 107.24(13) .
C6 N2 Pb1 104.35(12) .
C14 N3 C10 113.09(17) .
C14 N3 C11 103.14(17) .
C10 N3 C11 114.35(17) .
C14 N3 Pb1 109.56(13) .
C10 N3 Pb1 104.78(13) .
C11 N3 Pb1 112.05(13) .
N1 C1 C2 108.6(2) .
N1 C1 C10 117.18(18) .
C2 C1 C10 133.9(2) .
C1 C2 C3 107.0(2) .
C4 C3 C2 106.9(2) .
N1 C4 C3 108.7(2) .
N1 C4 C5 117.57(19) .
C3 C4 C5 133.4(2) .
N2 C5 C4 110.55(17) .
N2 C6 C7 103.64(17) .
C6 C7 C8 105.41(19) .
C9 C8 C7 105.03(19) .
N2 C9 C8 103.98(18) .
N3 C10 C1 109.72(18) .
N3 C11 C12 102.51(17) .
C11 C12 C13 104.52(18) .
C14 C13 C12 104.05(18) .
N3 C14 C13 103.82(17) .

loop_
_geom_bond_atom_site_label_1
_geom_bond_atom_site_label_2
_geom_bond_distance
_geom_bond_site_symmetry_2
Pb1 N1 2.2000(18) .
Pb1 N2 2.6162(18) .
Pb1 N3 2.6805(19) .
Pb1 Cl1 2.7558(7) .
Pb1 Cl1 3.0056(7) 4_566
Cl1 Pb1 3.0056(7) 4_565
N1 C4 1.367(3) .
N1 C1 1.368(3) .
N2 C9 1.476(3) .
N2 C5 1.481(3) .
N2 C6 1.486(3) .
N3 C14 1.471(3) .
N3 C10 1.477(3) .
N3 C11 1.480(3) .
C1 C2 1.382(3) .
C1 C10 1.496(3) .
C2 C3 1.420(3) .
C3 C4 1.381(3) .
C4 C5 1.495(3) .
C6 C7 1.533(3) .
C7 C8 1.539(3) .
C8 C9 1.524(3) .
C11 C12 1.528(3) .
C12 C13 1.557(3) .
C13 C14 1.527(3) .

loop_
_geom_torsion_atom_site_label_1
_geom_torsion_atom_site_label_2
_geom_torsion_atom_site_label_3
_geom_torsion_atom_site_label_4
_geom_torsion
C4 N1 C1 C2 0.6(2)
Pb1 N1 C1 C2 -179.96(14)
C4 N1 C1 C10 -173.82(18)
Pb1 N1 C1 C10 5.7(3)
N1 C1 C2 C3 -0.7(2)
C10 C1 C2 C3 172.4(2)
C1 C2 C3 C4 0.5(3)
C1 N1 C4 C3 -0.2(2)
Pb1 N1 C4 C3 -179.70(14)
C1 N1 C4 C5 -174.55(18)
Pb1 N1 C4 C5 6.0(3)
C2 C3 C4 N1 -0.2(3)
C2 C3 C4 C5 172.9(2)
C9 N2 C5 C4 161.23(18)
C6 N2 C5 C4 -80.2(2)
Pb1 N2 C5 C4 34.64(19)
N1 C4 C5 N2 -30.0(3)
C3 C4 C5 N2 157.4(2)
C9 N2 C6 C7 -39.8(2)
C5 N2 C6 C7 -162.92(18)
Pb1 N2 C6 C7 80.55(17)
N2 C6 C7 C8 22.6(2)
C6 C7 C8 C9 2.1(3)
C5 N2 C9 C8 165.29(18)
C6 N2 C9 C8 41.4(2)
Pb1 N2 C9 C8 -72.03(18)
C7 C8 C9 N2 -26.2(2)
C14 N3 C10 C1 -79.0(2)
C11 N3 C10 C1 163.37(18)
Pb1 N3 C10 C1 40.31(18)
N1 C1 C10 N3 -35.0(3)
C2 C1 C10 N3 152.4(2)
C14 N3 C11 C12 45.9(2)
C10 N3 C11 C12 169.16(18)
Pb1 N3 C11 C12 -71.80(17)
N3 C11 C12 C13 -29.1(2)
C11 C12 C13 C14 2.6(2)
C10 N3 C14 C13 -168.70(18)
C11 N3 C14 C13 -44.6(2)
Pb1 N3 C14 C13 74.83(17)
C12 C13 C14 N3 25.2(2)
